data_4120981
loop_
_publ_author_name
'Sibo Lin'
'David E. Herbert'
'Alexandra Velian'
'Michael W. Day'
'Theodor Agapie'

_publ_section_title
;
 Dipalladium(I) Terphenyl Diphosphine Complexes as Models for Two-Site
 Adsorption and Activation of Organic Molecules
;
_journal_name_full 'Journal of the American Chemical Society'
_journal_page_first 15830
_journal_page_last 15840
_journal_paper_doi 10.1021/ja406696k
_journal_volume 135
_journal_year 2013
_chemical_formula_moiety 'C37 H48 O P2 Pd2, 2(B F4)'
_chemical_formula_sum 'C37 H48 B2 F8 O P2 Pd2'
_chemical_formula_weight 957.11
_space_group_crystal_system orthorhombic
_space_group_IT_number 62
_space_group_name_Hall '-P 2ac 2n'
_space_group_name_H-M_alt 'P n m a'
_symmetry_space_group_name_Hall '-P 2ac 2n'
_symmetry_space_group_name_H-M 'P n m a'
_atom_sites_solution_hydrogens geom
_atom_sites_solution_primary direct
_atom_sites_solution_secondary difmap
_audit_creation_method SHELXL-97
_cell_angle_alpha 90.00
_cell_angle_beta 90.00
_cell_angle_gamma 90.00
_cell_formula_units_Z 4
_cell_length_a 18.020(4)
_cell_length_b 15.340(3)
_cell_length_c 13.560(3)
_cell_measurement_reflns_used 53914
_cell_measurement_temperature 100
_cell_volume 3748.3(14)
_computing_cell_refinement 'XDS (Kabsch, 2010)'
_computing_data_collection 'BluIce (SSRL, 2001)'
_computing_data_reduction 'XDS (Kabsch, 2010)'
_computing_structure_refinement
;
XL, G.M. Sheldrick, Acta Cryst.
(2008). A64, 112-122
;
_computing_structure_solution 'SHELXS-97 (Sheldrick, 2008)'
_diffrn_ambient_temperature 100
_diffrn_detector 'pixel array detector'
_diffrn_detector_area_resol_mean 5.814
_diffrn_detector_type 'DECTIRS PILATUS 6M'
_diffrn_measured_fraction_theta_full 0.984
_diffrn_measured_fraction_theta_max 0.984
_diffrn_measurement_device 'single \f axis'
_diffrn_measurement_device_details
;
         custom air bearing single axis goniometer
;
_diffrn_measurement_device_type 'SSRL single-axis microdiffractometer'
_diffrn_measurement_method 'fine sliced shutterless \f scans'
_diffrn_radiation_collimation 'K-B focussing mirrors'
_diffrn_radiation_monochromator 'liquid nitrogen-cooled double Si(111)'
_diffrn_radiation_probe x-ray
_diffrn_radiation_type synchrotron
_diffrn_radiation_wavelength 0.72930
_diffrn_reflns_av_R_equivalents 0.0507
_diffrn_reflns_av_unetI/netI 0.0251
_diffrn_reflns_limit_h_max 26
_diffrn_reflns_limit_h_min -26
_diffrn_reflns_limit_k_max 23
_diffrn_reflns_limit_k_min -21
_diffrn_reflns_limit_l_max 19
_diffrn_reflns_limit_l_min -20
_diffrn_reflns_number 53914
_diffrn_reflns_theta_full 33.57
_diffrn_reflns_theta_max 33.57
_diffrn_reflns_theta_min 1.93
_diffrn_source synchrotron
_diffrn_standards_decay_% 0
_diffrn_standards_interval_count 0
_diffrn_standards_interval_time 0
_diffrn_standards_number 0
_exptl_absorpt_coefficient_mu 1.115
_exptl_absorpt_correction_type empirical
_exptl_absorpt_process_details 'XDS (Kabsch, 2010)'
_exptl_crystal_density_diffrn 1.696
_exptl_crystal_F_000 1928
_refine_diff_density_max 0.621
_refine_diff_density_min -1.275
_refine_diff_density_rms 0.112
_refine_ls_extinction_method none
_refine_ls_goodness_of_fit_ref 1.106
_refine_ls_hydrogen_treatment mixed
_refine_ls_matrix_type full
_refine_ls_number_parameters 285
_refine_ls_number_reflns 6959
_refine_ls_number_restraints 0
_refine_ls_restrained_S_all 1.106
_refine_ls_R_factor_all 0.0245
_refine_ls_R_factor_gt 0.0242
_refine_ls_shift/su_max 0.001
_refine_ls_shift/su_mean 0.000
_refine_ls_structure_factor_coef Fsqd
_refine_ls_weighting_details 'calc w=1/[\s^2^(Fo^2^)+(0.0286P)^2^+2.0868P] where P=(Fo^2^+2Fc^2^)/3'
_refine_ls_weighting_scheme calc
_refine_ls_wR_factor_gt 0.0649
_refine_ls_wR_factor_ref 0.0651
_reflns_number_gt 6871
_reflns_number_total 6959
_reflns_threshold_expression >2sigma(I)
_cod_data_source_file ja406696k_04.cif
_cod_data_source_block sl5082a
_cod_original_cell_volume 3748.3(13)
_cod_database_code 4120981

loop_
_space_group_symop_id
_space_group_symop_operation_xyz
1 'x, y, z'
2 '-x+1/2, -y, z+1/2'
3 '-x, y+1/2, -z'
4 'x+1/2, -y+1/2, -z+1/2'
5 '-x, -y, -z'
6 'x-1/2, y, -z-1/2'
7 'x, -y-1/2, z'
8 '-x-1/2, y-1/2, z-1/2'

loop_
_atom_site_label
_atom_site_type_symbol
_atom_site_fract_x
_atom_site_fract_y
_atom_site_fract_z
_atom_site_U_iso_or_equiv
_atom_site_adp_type
_atom_site_occupancy
_atom_site_symmetry_multiplicity
_atom_site_calc_flag
_atom_site_refinement_flags
_atom_site_disorder_group
Pd1 Pd 0.337135(5) 0.161799(6) 0.270544(6) 0.01359(3) Uani 1 1 d . .
P5 P 0.342758(15) 0.01212(2) 0.25906(2) 0.01338(6) Uani 1 1 d . .
C16 C 0.2783(7) 0.1541(7) 0.4111(9) 0.0193(16) Uani 0.50 1 d P -1
H16 H 0.2609 0.0958 0.4344 0.023 Uiso 0.50 1 calc PR -1
C17 C 0.2277(5) 0.2086(10) 0.3650(7) 0.0174(16) Uani 0.50 1 d P -1
H17 H 0.1796 0.1811 0.3456 0.021 Uiso 0.50 1 calc PR -1
C18 C 0.2288(6) 0.2994(10) 0.3650(8) 0.023(2) Uani 0.50 1 d P -1
H18 H 0.1816 0.3327 0.3562 0.028 Uiso 0.50 1 calc PR -1
C19 C 0.2899(6) 0.3375(6) 0.4200(8) 0.0159(14) Uani 0.50 1 d P -1
H19 H 0.2808 0.3955 0.4516 0.019 Uiso 0.50 1 calc PR -1
C20 C 0.3449(4) 0.2828(4) 0.4644(5) 0.0174(8) Uani 0.50 1 d P -1
C21 C 0.3400(4) 0.1935(3) 0.4599(5) 0.0179(9) Uani 0.50 1 d P -1
H21 H 0.3773 0.1582 0.4891 0.021 Uiso 0.50 1 calc PR -1
O1 O 0.39667(12) 0.32771(12) 0.51467(14) 0.0235(4) Uani 0.50 1 d P -1
C22 C 0.45248(16) 0.27723(19) 0.56647(19) 0.0284(5) Uani 0.50 1 d P -1
H22A H 0.4817 0.2437 0.5188 0.043 Uiso 0.50 1 calc PR -1
H22B H 0.4282 0.2373 0.6127 0.043 Uiso 0.50 1 calc PR -1
H22C H 0.4853 0.3167 0.6030 0.043 Uiso 0.50 1 calc PR -1
C10 C 0.40637(6) -0.04771(8) 0.34072(8) 0.01767(19) Uani 1 1 d . .
H10 H 0.4121 -0.1083 0.3144 0.021 Uiso 1 1 calc R .
C11 C 0.37702(7) -0.05379(9) 0.44657(9) 0.0233(2) Uani 1 1 d . .
H11A H 0.3781 0.0041 0.4771 0.035 Uiso 1 1 calc R .
H11B H 0.4083 -0.0937 0.4847 0.035 Uiso 1 1 calc R .
H11C H 0.3259 -0.0756 0.4457 0.035 Uiso 1 1 calc R .
C12 C 0.48247(7) -0.00347(12) 0.33844(10) 0.0324(3) Uani 1 1 d . .
H12A H 0.5012 -0.0027 0.2706 0.049 Uiso 1 1 calc R .
H12B H 0.5170 -0.0358 0.3805 0.049 Uiso 1 1 calc R .
H12C H 0.4779 0.0565 0.3627 0.049 Uiso 1 1 calc R .
C5 C 0.40912(6) -0.02651(8) -0.06459(8) 0.01773(19) Uani 1 1 d . .
H5 H 0.4193 -0.0338 -0.1329 0.021 Uiso 1 1 calc R .
C4 C 0.41344(6) -0.09785(8) -0.00162(8) 0.01793(19) Uani 1 1 d . .
H4 H 0.4280 -0.1531 -0.0266 0.022 Uiso 1 1 calc R .
C13 C 0.25138(6) -0.04170(9) 0.26651(8) 0.0193(2) Uani 1 1 d . .
H13 H 0.2298 -0.0272 0.3325 0.023 Uiso 1 1 calc R .
C15 C 0.25450(8) -0.14102(10) 0.25903(13) 0.0307(3) Uani 1 1 d . .
H15A H 0.2725 -0.1577 0.1935 0.046 Uiso 1 1 calc R .
H15B H 0.2047 -0.1651 0.2693 0.046 Uiso 1 1 calc R .
H15C H 0.2882 -0.1639 0.3095 0.046 Uiso 1 1 calc R .
C3 C 0.39653(6) -0.08839(7) 0.09812(8) 0.01694(18) Uani 1 1 d . .
H3 H 0.3994 -0.1371 0.1412 0.020 Uiso 1 1 calc R .
C1 C 0.37386(5) 0.06583(7) 0.07209(7) 0.01364(16) Uani 1 1 d . .
C14 C 0.19907(7) -0.00396(10) 0.18826(11) 0.0270(2) Uani 1 1 d . .
H14A H 0.1963 0.0595 0.1960 0.040 Uiso 1 1 calc R .
H14B H 0.1495 -0.0292 0.1964 0.040 Uiso 1 1 calc R .
H14C H 0.2180 -0.0180 0.1224 0.040 Uiso 1 1 calc R .
C2 C 0.37525(6) -0.00662(7) 0.13460(7) 0.01417(17) Uani 1 1 d . .
C6 C 0.39004(6) 0.05558(7) -0.02850(8) 0.01637(18) Uani 1 1 d . .
H6 H 0.3880 0.1043 -0.0717 0.020 Uiso 1 1 calc R .
C9 C 0.41933(5) 0.20373(7) 0.15249(7) 0.01285(16) Uani 1 1 d . .
H9 H 0.4689 0.1746 0.1534 0.015 Uiso 1 1 calc R .
C7 C 0.36028(6) 0.15649(7) 0.10884(8) 0.01332(17) Uani 1 1 d . .
C8 C 0.29877(6) 0.20551(7) 0.06914(8) 0.01640(18) Uani 1 1 d . .
H8 H 0.2574 0.1752 0.0425 0.020 Uiso 1 1 calc R .
F7 F -0.04150(6) 0.7500 0.26716(8) 0.0216(2) Uani 1 2 d S .
F6 F 0.06650(6) 0.67548(8) 0.28412(7) 0.0382(2) Uani 1 1 d . .
F5 F 0.01966(7) 0.7500 0.41553(8) 0.0275(2) Uani 1 2 d S .
B2 B 0.02832(10) 0.7500 0.31338(13) 0.0203(3) Uani 1 2 d S .
F1 F 0.08293(6) 0.17657(9) 0.24080(10) 0.0473(3) Uani 1 1 d . .
F2 F 0.00031(7) 0.2500 0.14791(10) 0.0422(4) Uani 1 2 d S .
F3 F 0.12242(9) 0.2500 0.10490(14) 0.0591(5) Uani 1 2 d S .
B1 B 0.07309(11) 0.2500 0.18256(17) 0.0272(4) Uani 1 2 d S .

loop_
_atom_site_aniso_label
_atom_site_aniso_U_11
_atom_site_aniso_U_22
_atom_site_aniso_U_33
_atom_site_aniso_U_23
_atom_site_aniso_U_13
_atom_site_aniso_U_12
Pd1 0.01364(5) 0.01594(5) 0.01119(5) -0.00007(2) 0.00269(2) -0.00005(2)
P5 0.01115(11) 0.01663(13) 0.01235(11) 0.00143(9) 0.00137(8) 0.00067(8)
C16 0.018(3) 0.027(2) 0.013(2) -0.0049(13) 0.005(2) -0.0059(15)
C17 0.011(2) 0.028(4) 0.013(2) -0.0013(18) -0.0018(18) 0.0004(18)
C18 0.026(4) 0.0184(19) 0.025(3) 0.0020(16) 0.015(2) 0.0056(19)
C19 0.019(3) 0.017(2) 0.011(2) -0.0029(18) 0.0012(18) -0.003(2)
C20 0.0186(14) 0.020(2) 0.0138(12) -0.0024(17) -0.0004(9) -0.0008(17)
C21 0.0211(16) 0.017(3) 0.0152(13) 0.0020(17) 0.0028(10) 0.0004(17)
O1 0.0308(9) 0.0214(8) 0.0183(7) -0.0020(6) -0.0059(7) -0.0065(7)
C22 0.0312(12) 0.0350(12) 0.0191(10) 0.0020(8) -0.0094(9) -0.0060(9)
C10 0.0146(4) 0.0240(5) 0.0145(4) 0.0028(4) -0.0002(3) 0.0033(4)
C11 0.0263(5) 0.0283(6) 0.0153(4) 0.0065(4) 0.0021(4) 0.0028(4)
C12 0.0141(5) 0.0591(9) 0.0239(6) 0.0081(6) -0.0027(4) -0.0034(5)
C5 0.0177(4) 0.0219(5) 0.0136(4) -0.0028(3) 0.0014(3) -0.0009(4)
C4 0.0165(4) 0.0192(5) 0.0182(4) -0.0036(4) 0.0008(4) 0.0015(3)
C13 0.0125(4) 0.0230(5) 0.0226(5) 0.0005(4) 0.0019(3) -0.0013(4)
C15 0.0213(6) 0.0224(6) 0.0484(8) 0.0013(6) 0.0027(5) -0.0049(5)
C3 0.0159(4) 0.0180(5) 0.0169(4) -0.0004(3) 0.0001(3) 0.0022(3)
C1 0.0120(4) 0.0163(4) 0.0126(4) -0.0008(3) -0.0001(3) -0.0005(3)
C14 0.0145(5) 0.0350(6) 0.0315(6) -0.0019(5) -0.0060(4) 0.0013(4)
C2 0.0129(4) 0.0169(4) 0.0127(4) 0.0002(3) 0.0006(3) 0.0009(3)
C6 0.0177(4) 0.0190(5) 0.0124(4) -0.0008(3) 0.0006(3) -0.0015(3)
C9 0.0108(4) 0.0172(4) 0.0105(4) 0.0000(3) 0.0010(3) 0.0004(3)
C7 0.0124(4) 0.0162(4) 0.0114(4) -0.0003(3) -0.0004(3) 0.0003(3)
C8 0.0130(4) 0.0182(5) 0.0180(4) -0.0007(3) -0.0041(3) -0.0006(3)
F7 0.0168(5) 0.0230(5) 0.0250(5) 0.000 -0.0020(3) 0.000
F6 0.0386(5) 0.0528(6) 0.0233(4) -0.0043(4) -0.0025(4) 0.0276(5)
F5 0.0359(6) 0.0306(6) 0.0161(4) 0.000 0.0023(4) 0.000
B2 0.0173(7) 0.0272(8) 0.0164(7) 0.000 -0.0001(6) 0.000
F1 0.0302(6) 0.0459(7) 0.0658(8) 0.0162(5) -0.0063(5) -0.0015(4)
F2 0.0204(5) 0.0797(11) 0.0266(6) 0.000 -0.0047(5) 0.000
F3 0.0352(8) 0.0863(14) 0.0558(10) 0.000 0.0278(7) 0.000
B1 0.0149(7) 0.0397(11) 0.0271(9) 0.000 0.0022(7) 0.000

loop_
_atom_type_symbol
_atom_type_description
_atom_type_scat_dispersion_real
_atom_type_scat_dispersion_imag
_atom_type_scat_source
C C 0.0037 0.0017 'International Tables Vol C Tables 4.2.6.8 and 6.1.1.4'
H H 0.0000 0.0000 'International Tables Vol C Tables 4.2.6.8 and 6.1.1.4'
B B 0.0016 0.0007 'International Tables Vol C Tables 4.2.6.8 and 6.1.1.4'
O O 0.0123 0.0065 'International Tables Vol C Tables 4.2.6.8 and 6.1.1.4'
F F 0.0190 0.0109 'International Tables Vol C Tables 4.2.6.8 and 6.1.1.4'
P P 0.1089 0.1019 'International Tables Vol C Tables 4.2.6.8 and 6.1.1.4'
Pd Pd -0.9286 1.0622 'International Tables Vol C Tables 4.2.6.8 and 6.1.1.4'

loop_
_geom_angle_atom_site_label_1
_geom_angle_atom_site_label_2
_geom_angle_atom_site_label_3
_geom_angle
_geom_angle_site_symmetry_1
_geom_angle_site_symmetry_3
P5 Pd1 Pd1 175.374(8) . 7_565
P5 Pd1 C17 111.2(3) . .
P5 Pd1 C18 108.5(4) . 7_565
P5 Pd1 C21 104.55(11) . .
C16 Pd1 Pd1 93.1(3) . 7_565
C16 Pd1 P5 91.5(3) . .
C16 Pd1 C17 34.1(4) . .
C16 Pd1 C18 32.5(4) . 7_565
C16 Pd1 C19 7.1(5) . 7_565
C16 Pd1 C21 33.1(3) . .
C16 Pd1 C9 161.1(3) . .
C16 Pd1 C7 161.0(3) . .
C17 Pd1 Pd1 73.0(3) . 7_565
C17 Pd1 C21 56.6(2) . .
C18 Pd1 Pd1 75.7(4) 7_565 7_565
C18 Pd1 C17 2.7(7) 7_565 .
C18 Pd1 C21 56.5(3) 7_565 .
C19 Pd1 Pd1 89.7(2) 7_565 7_565
C19 Pd1 P5 94.8(2) 7_565 .
C19 Pd1 C17 37.6(3) 7_565 .
C19 Pd1 C18 36.4(4) 7_565 7_565
C19 Pd1 C21 26.0(3) 7_565 .
C19 Pd1 C9 154.2(3) 7_565 .
C19 Pd1 C7 167.8(3) 7_565 .
C21 Pd1 Pd1 79.27(11) . 7_565
C9 Pd1 Pd1 73.57(3) . 7_565
C9 Pd1 P5 101.87(3) . .
C9 Pd1 C17 143.8(3) . .
C9 Pd1 C18 146.3(3) . 7_565
C9 Pd1 C21 128.77(13) . .
C7 Pd1 Pd1 92.09(3) . 7_565
C7 Pd1 P5 83.63(3) . .
C7 Pd1 C17 132.21(18) . .
C7 Pd1 C18 133.0(2) . 7_565
C7 Pd1 C21 165.36(12) . .
C7 Pd1 C9 36.63(4) . .
C10 P5 Pd1 118.96(4) . .
C10 P5 C13 107.45(6) . .
C13 P5 Pd1 113.77(4) . .
C2 P5 Pd1 103.63(4) . .
C2 P5 C10 106.30(5) . .
C2 P5 C13 105.60(5) . .
Pd1 C16 H16 118.4 . .
C17 C16 Pd1 83.9(7) . .
C17 C16 H16 118.4 . .
C17 C16 C21 117.8(9) . .
C21 C16 Pd1 90.2(6) . .
C21 C16 H16 118.4 . .
Pd1 C17 H17 115.8 . .
C16 C17 Pd1 62.0(7) . .
C16 C17 H17 115.8 . .
C16 C17 C18 126.4(11) . .
C18 C17 Pd1 106.2(10) . .
C18 C17 H17 115.8 . .
Pd1 C18 H18 119.9 7_565 .
C17 C18 Pd1 105.1(10) . 7_565
C17 C18 H18 119.9 . .
C17 C18 C19 114.5(11) . .
C19 C18 Pd1 63.9(6) . 7_565
C19 C18 H18 119.9 . .
Pd1 C19 H19 117.0 7_565 .
C18 C19 Pd1 79.7(7) . 7_565
C18 C19 H19 117.0 . .
C20 C19 Pd1 97.0(6) . 7_565
C20 C19 C18 120.3(9) . .
C20 C19 H19 117.0 . .
C21 C20 C19 121.4(9) . .
O1 C20 C19 113.2(5) . .
O1 C20 C21 125.3(7) . .
Pd1 C21 H21 108.5 . .
C16 C21 Pd1 56.7(5) . .
C16 C21 H21 120.2 . .
C20 C21 Pd1 103.3(6) . .
C20 C21 C16 119.6(9) . .
C20 C21 H21 120.2 . .
C20 O1 C22 116.9(3) . .
P5 C10 H10 108.2 . .
C11 C10 P5 112.28(8) . .
C11 C10 H10 108.2 . .
C12 C10 P5 108.96(9) . .
C12 C10 H10 108.2 . .
C12 C10 C11 110.81(10) . .
C10 C11 H11A 109.5 . .
C10 C11 H11B 109.5 . .
C10 C11 H11C 109.5 . .
H11A C11 H11B 109.5 . .
H11A C11 H11C 109.5 . .
H11B C11 H11C 109.5 . .
C10 C12 H12A 109.5 . .
C10 C12 H12B 109.5 . .
C10 C12 H12C 109.5 . .
H12A C12 H12B 109.5 . .
H12A C12 H12C 109.5 . .
H12B C12 H12C 109.5 . .
C4 C5 H5 119.7 . .
C4 C5 C6 120.61(10) . .
C6 C5 H5 119.7 . .
C5 C4 H4 119.9 . .
C5 C4 C3 120.11(10) . .
C3 C4 H4 119.9 . .
P5 C13 H13 107.2 . .
C15 C13 P5 114.19(9) . .
C15 C13 H13 107.2 . .
C15 C13 C14 110.69(11) . .
C14 C13 P5 109.99(9) . .
C14 C13 H13 107.2 . .
C13 C15 H15A 109.5 . .
C13 C15 H15B 109.5 . .
C13 C15 H15C 109.5 . .
H15A C15 H15B 109.5 . .
H15A C15 H15C 109.5 . .
H15B C15 H15C 109.5 . .
C4 C3 H3 120.2 . .
C4 C3 C2 119.69(10) . .
C2 C3 H3 120.2 . .
C2 C1 C6 119.76(10) . .
C2 C1 C7 122.65(9) . .
C6 C1 C7 117.48(9) . .
C13 C14 H14A 109.5 . .
C13 C14 H14B 109.5 . .
C13 C14 H14C 109.5 . .
H14A C14 H14B 109.5 . .
H14A C14 H14C 109.5 . .
H14B C14 H14C 109.5 . .
C3 C2 P5 124.04(8) . .
C1 C2 P5 115.68(8) . .
C1 C2 C3 120.16(9) . .
C5 C6 C1 119.58(10) . .
C5 C6 H6 120.2 . .
C1 C6 H6 120.2 . .
Pd1 C9 H9 116.6 . .
C9 C9 Pd1 106.43(3) 7_565 .
C9 C9 H9 116.6 7_565 .
C7 C9 Pd1 70.14(6) . .
C7 C9 C9 120.76(6) . 7_565
C7 C9 H9 116.6 . .
C1 C7 Pd1 113.02(7) . .
C9 C7 Pd1 73.23(6) . .
C9 C7 C1 119.42(9) . .
C9 C7 C8 117.78(9) . .
C8 C7 Pd1 101.76(7) . .
C8 C7 C1 119.02(9) . .
C7 C8 H8 119.3 . .
C8 C8 C7 121.39(6) 7_565 .
C8 C8 H8 119.3 7_565 .
F6 B2 F7 108.38(10) 7_575 .
F6 B2 F7 108.38(10) . .
F6 B2 F6 110.42(17) . 7_575
F6 B2 F5 109.79(10) 7_575 .
F6 B2 F5 109.79(10) . .
F5 B2 F7 110.05(14) . .
F1 B1 F1 108.60(19) 7_565 .
F1 B1 F2 108.21(11) 7_565 .
F1 B1 F2 108.21(11) . .
F3 B1 F1 110.64(12) . 7_565
F3 B1 F1 110.64(12) . .
F3 B1 F2 110.46(19) . .

loop_
_geom_bond_atom_site_label_1
_geom_bond_atom_site_label_2
_geom_bond_distance
_geom_bond_site_symmetry_2
Pd1 Pd1 2.7060(6) 7_565
Pd1 P5 2.3035(6) .
Pd1 C16 2.184(12) .
Pd1 C17 2.459(12) .
Pd1 C18 2.409(12) 7_565
Pd1 C19 2.198(11) 7_565
Pd1 C21 2.614(7) .
Pd1 C9 2.2738(10) .
Pd1 C7 2.2335(11) .
P5 C10 1.8392(11) .
P5 C13 1.8449(12) .
P5 C2 1.8093(11) .
C16 H16 1.0000 .
C16 C17 1.386(15) .
C16 C21 1.428(13) .
C17 H17 1.0000 .
C17 C18 1.392(5) .
C18 Pd1 2.409(12) 7_565
C18 H18 1.0000 .
C18 C19 1.453(14) .
C19 Pd1 2.198(11) 7_565
C19 H19 1.0000 .
C19 C20 1.432(13) .
C20 C21 1.374(7) .
C20 O1 1.345(8) .
C21 H21 0.9500 .
O1 C22 1.451(3) .
C22 H22A 0.9800 .
C22 H22B 0.9800 .
C22 H22C 0.9800 .
C10 H10 1.0000 .
C10 C11 1.5325(16) .
C10 C12 1.5304(18) .
C11 H11A 0.9800 .
C11 H11B 0.9800 .
C11 H11C 0.9800 .
C12 H12A 0.9800 .
C12 H12B 0.9800 .
C12 H12C 0.9800 .
C5 H5 0.9500 .
C5 C4 1.3903(16) .
C5 C6 1.3941(16) .
C4 H4 0.9500 .
C4 C3 1.3940(15) .
C13 H13 1.0000 .
C13 C15 1.528(2) .
C13 C14 1.5328(18) .
C15 H15A 0.9800 .
C15 H15B 0.9800 .
C15 H15C 0.9800 .
C3 H3 0.9500 .
C3 C2 1.4018(15) .
C1 C2 1.3980(15) .
C1 C6 1.4037(14) .
C1 C7 1.4974(15) .
C14 H14A 0.9800 .
C14 H14B 0.9800 .
C14 H14C 0.9800 .
C6 H6 0.9500 .
C9 C9 1.420(2) 7_565
C9 H9 1.0000 .
C9 C7 1.4169(14) .
C7 C8 1.4436(15) .
C8 C8 1.365(2) 7_565
C8 H8 0.9500 .
F7 B2 1.406(2) .
F6 B2 1.3920(14) .
F5 B2 1.394(2) .
B2 F6 1.3921(14) 7_575
F1 B1 1.3870(18) .
F2 B1 1.393(2) .
F3 B1 1.378(3) .
B1 F1 1.3870(18) 7_565

loop_
_geom_torsion_atom_site_label_1
_geom_torsion_atom_site_label_2
_geom_torsion_atom_site_label_3
_geom_torsion_atom_site_label_4
_geom_torsion
_geom_torsion_site_symmetry_1
_geom_torsion_site_symmetry_4
Pd1 Pd1 P5 C10 103.52(10) 7_565 .
Pd1 Pd1 P5 C13 -128.29(9) 7_565 .
Pd1 Pd1 P5 C2 -14.14(10) 7_565 .
Pd1 Pd1 C16 C17 53.0(7) 7_565 .
Pd1 Pd1 C16 C21 -64.9(5) 7_565 .
Pd1 Pd1 C17 C16 -123.5(7) 7_565 .
Pd1 Pd1 C17 C18 -0.5(7) 7_565 .
Pd1 Pd1 C21 C16 113.0(6) 7_565 .
Pd1 Pd1 C21 C20 -3.8(6) 7_565 .
Pd1 Pd1 C9 C9 0.0 7_565 7_565
Pd1 Pd1 C9 C7 -117.41(6) 7_565 .
Pd1 Pd1 C7 C1 173.87(7) 7_565 .
Pd1 Pd1 C7 C9 58.43(6) 7_565 .
Pd1 Pd1 C7 C8 -57.32(7) 7_565 .
Pd1 P5 C10 C11 75.60(9) . .
Pd1 P5 C10 C12 -47.54(10) . .
Pd1 P5 C13 C15 -179.96(9) . .
Pd1 P5 C13 C14 54.90(9) . .
Pd1 P5 C2 C3 171.23(8) . .
Pd1 P5 C2 C1 -12.71(8) . .
Pd1 C16 C17 C18 -90.1(15) . .
Pd1 C16 C21 C20 86.8(9) . .
Pd1 C17 C18 Pd1 0.5(8) . 7_565
Pd1 C17 C18 C19 -67.3(13) . .
Pd1 C18 C19 C20 -92.2(9) 7_565 .
Pd1 C19 C20 C21 -84.9(9) 7_565 .
Pd1 C19 C20 O1 99.4(5) 7_565 .
Pd1 C9 C7 C1 -107.39(9) . .
Pd1 C9 C7 C8 94.69(9) . .
Pd1 C7 C8 C8 80.18(6) . 7_565
P5 Pd1 C16 C17 -127.3(7) . .
P5 Pd1 C16 C21 114.8(5) . .
P5 Pd1 C17 C16 58.5(7) . .
P5 Pd1 C17 C18 -178.4(7) . .
P5 Pd1 C21 C16 -69.7(6) . .
P5 Pd1 C21 C20 173.5(6) . .
P5 Pd1 C9 C9 179.205(8) . 7_565
P5 Pd1 C9 C7 61.79(6) . .
P5 Pd1 C7 C1 -4.37(7) . .
P5 Pd1 C7 C9 -119.80(6) . .
P5 Pd1 C7 C8 124.45(7) . .
C16 Pd1 P5 C10 -72.5(3) . .
C16 Pd1 P5 C13 55.7(3) . .
C16 Pd1 P5 C2 169.8(3) . .
C16 Pd1 C17 C18 123.0(11) . .
C16 Pd1 C21 C20 -116.8(10) . .
C16 Pd1 C9 C9 -46.7(9) . 7_565
C16 Pd1 C9 C7 -164.1(9) . .
C16 Pd1 C7 C1 -80.4(9) . .
C16 Pd1 C7 C9 164.2(9) . .
C16 Pd1 C7 C8 48.4(9) . .
C16 C17 C18 Pd1 67.4(16) . 7_565
C16 C17 C18 C19 0(2) . .
C17 Pd1 P5 C10 -101.09(18) . .
C17 Pd1 P5 C13 27.11(18) . .
C17 Pd1 P5 C2 141.26(18) . .
C17 Pd1 C16 C21 -117.9(9) . .
C17 Pd1 C21 C16 36.4(7) . .
C17 Pd1 C21 C20 -80.4(8) . .
C17 Pd1 C9 C9 23.4(3) . 7_565
C17 Pd1 C9 C7 -94.0(3) . .
C17 Pd1 C7 C1 -117.3(5) . .
C17 Pd1 C7 C9 127.2(5) . .
C17 Pd1 C7 C8 11.5(5) . .
C17 C16 C21 Pd1 -83.3(10) . .
C17 C16 C21 C20 3.6(15) . .
C17 C18 C19 Pd1 95.4(12) . 7_565
C17 C18 C19 C20 3.3(18) . .
C18 Pd1 P5 C10 -100.7(3) 7_565 .
C18 Pd1 P5 C13 27.5(3) 7_565 .
C18 Pd1 P5 C2 141.6(3) 7_565 .
C18 Pd1 C16 C17 -3.9(11) 7_565 .
C18 Pd1 C16 C21 -121.8(10) 7_565 .
C18 Pd1 C17 C16 51(8) 7_565 .
C18 Pd1 C17 C18 174(9) 7_565 .
C18 Pd1 C21 C16 33.2(8) 7_565 .
C18 Pd1 C21 C20 -83.6(7) 7_565 .
C18 Pd1 C9 C9 24.9(5) 7_565 7_565
C18 Pd1 C9 C7 -92.5(5) 7_565 .
C18 Pd1 C7 C1 -113.9(5) 7_565 .
C18 Pd1 C7 C9 130.7(5) 7_565 .
C18 Pd1 C7 C8 15.0(5) 7_565 .
C18 C19 C20 C21 -2.8(15) . .
C18 C19 C20 O1 -178.5(9) . .
C19 Pd1 P5 C10 -66.2(3) 7_565 .
C19 Pd1 P5 C13 62.0(3) 7_565 .
C19 Pd1 P5 C2 176.2(3) 7_565 .
C19 Pd1 C16 C17 115(4) 7_565 .
C19 Pd1 C16 C21 -3(4) 7_565 .
C19 Pd1 C17 C16 -10.6(9) 7_565 .
C19 Pd1 C17 C18 112.4(10) 7_565 .
C19 Pd1 C21 C16 0.8(11) 7_565 .
C19 Pd1 C21 C20 -116.0(10) 7_565 .
C19 Pd1 C9 C9 -51.7(6) 7_565 7_565
C19 Pd1 C9 C7 -169.1(6) 7_565 .
C19 Pd1 C7 C1 -87.7(11) 7_565 .
C19 Pd1 C7 C9 156.9(11) 7_565 .
C19 Pd1 C7 C8 41.2(11) 7_565 .
C19 C20 C21 Pd1 58.2(10) . .
C19 C20 C21 C16 -0.8(16) . .
C19 C20 O1 C22 176.9(6) . .
C21 Pd1 P5 C10 -41.71(16) . .
C21 Pd1 P5 C13 86.48(16) . .
C21 Pd1 P5 C2 -159.37(16) . .
C21 Pd1 C16 C17 117.9(9) . .
C21 Pd1 C17 C16 -35.3(6) . .
C21 Pd1 C17 C18 87.7(8) . .
C21 Pd1 C9 C9 -60.92(18) . 7_565
C21 Pd1 C9 C7 -178.34(18) . .
C21 Pd1 C7 C1 120.6(6) . .
C21 Pd1 C7 C9 5.1(6) . .
C21 Pd1 C7 C8 -110.6(6) . .
C21 C16 C17 Pd1 87.1(9) . .
C21 C16 C17 C18 -3(2) . .
C21 C20 O1 C22 1.3(10) . .
O1 C20 C21 Pd1 -126.6(6) . .
O1 C20 C21 C16 174.4(6) . .
C10 P5 C13 C15 -46.09(11) . .
C10 P5 C13 C14 -171.23(9) . .
C10 P5 C2 C3 45.08(11) . .
C10 P5 C2 C1 -138.86(8) . .
C5 C4 C3 C2 -0.09(17) . .
C4 C5 C6 C1 -1.08(16) . .
C4 C3 C2 P5 173.36(8) . .
C4 C3 C2 C1 -2.54(16) . .
C13 P5 C10 C11 -55.47(10) . .
C13 P5 C10 C12 -178.61(9) . .
C13 P5 C2 C3 -68.88(10) . .
C13 P5 C2 C1 107.19(9) . .
C1 C7 C8 C8 -154.91(6) . 7_565
C2 P5 C10 C11 -168.15(9) . .
C2 P5 C10 C12 68.71(10) . .
C2 P5 C13 C15 67.06(11) . .
C2 P5 C13 C14 -58.08(10) . .
C2 C1 C6 C5 -1.55(15) . .
C2 C1 C7 Pd1 -2.93(12) . .
C2 C1 C7 C9 80.16(13) . .
C2 C1 C7 C8 -122.19(11) . .
C6 C5 C4 C3 1.91(17) . .
C6 C1 C2 P5 -172.88(8) . .
C6 C1 C2 C3 3.35(15) . .
C6 C1 C7 Pd1 -179.08(7) . .
C6 C1 C7 C9 -95.98(12) . .
C6 C1 C7 C8 61.66(13) . .
C9 Pd1 P5 C10 93.98(5) . .
C9 Pd1 P5 C13 -137.82(5) . .
C9 Pd1 P5 C2 -23.67(4) . .
C9 Pd1 C16 C17 97.3(11) . .
C9 Pd1 C16 C21 -20.6(14) . .
C9 Pd1 C17 C16 -147.0(6) . .
C9 Pd1 C17 C18 -23.9(10) . .
C9 Pd1 C21 C16 171.6(6) . .
C9 Pd1 C21 C20 54.8(7) . .
C9 Pd1 C7 C1 115.43(10) . .
C9 Pd1 C7 C8 -115.75(9) . .
C9 C9 C7 Pd1 -97.76(4) 7_565 .
C9 C9 C7 C1 154.85(7) 7_565 .
C9 C9 C7 C8 -3.07(11) 7_565 .
C9 C7 C8 C8 3.09(12) . 7_565
C7 Pd1 P5 C10 125.93(5) . .
C7 Pd1 P5 C13 -105.88(5) . .
C7 Pd1 P5 C2 8.27(4) . .
C7 Pd1 C16 C17 -52.6(13) . .
C7 Pd1 C16 C21 -170.5(5) . .
C7 Pd1 C17 C16 159.5(5) . .
C7 Pd1 C17 C18 -77.4(9) . .
C7 Pd1 C21 C16 167.7(7) . .
C7 Pd1 C21 C20 50.9(11) . .
C7 Pd1 C9 C9 117.41(6) . 7_565
C7 C1 C2 P5 11.06(13) . .
C7 C1 C2 C3 -172.71(10) . .
C7 C1 C6 C5 174.72(10) . .
